data_1541659
loop_
_publ_author_name
'Beckmann, J.'
'Foitzik, R.C.'
'Dakternieks, D.'
'Duthie, A.'

_publ_section_title
;
 Synthesis, molecular structure and isomerisation in solution of (Me3 Sb
 S)2 Me2 Sn Cl2. Concomitant hypercoordination of tin and antimony
;
_journal_name_full 'Zeitschrift fuer Anorganische und Allgemeine Chemie'
_journal_page_first 1508
_journal_page_last 1510
_journal_volume 629
_journal_year 2003
_chemical_formula_sum 'C8 H24 Cl2 S2 Sb2 Sn'
_chemical_name_systematic '((C H3)3 Sb S)2 ((C H3)2 Sn Cl2)'
_space_group_IT_number 14
_symmetry_space_group_name_Hall '-P 2yn'
_symmetry_space_group_name_H-M 'P 1 21/n 1'
_cell_angle_alpha 90
_cell_angle_beta 98.785
_cell_angle_gamma 90
_cell_formula_units_Z 2
_cell_length_a 9.2887
_cell_length_b 10.0768
_cell_length_c 10.2982
_cell_volume 952.607
_citation_journal_id_ASTM ZAACAB
_cod_data_source_file Beckmann_ZAACAB_2003_447.cif
_cod_data_source_block C8H24Cl2S2Sb2Sn1
_cod_original_cell_volume 952.6071
_cod_original_sg_symbol_Hall '-P 2ybc (x-z,y,z)'
_cod_original_formula_sum 'C8 H24 Cl2 S2 Sb2 Sn1'
_cod_database_code 1541659

loop_
_symmetry_equiv_pos_as_xyz
x,y,z
-x+1/2,y+1/2,-z+1/2
-x,-y,-z
x-1/2,-y-1/2,z-1/2

loop_
_atom_site_label
_atom_site_type_symbol
_atom_site_fract_x
_atom_site_fract_y
_atom_site_fract_z
_atom_site_occupancy
_atom_site_U_iso_or_equiv
H7 H+1 0.0264 -0.3098 -0.2724 1 0.0
H11 H+1 0.3316 0.4776 0.1068 1 0.0
H3 H+1 0.2335 0.0562 0.1654 1 0.0
H9 H+1 0.1121 -0.4414 -0.2878 1 0.0
H12 H+1 0.3168 0.4173 -0.0349 1 0.0
C2 C-4 0.3893 -0.2449 -0.0881 1 0.0
H1 H+1 0.2047 0.175 0.0666 1 0.0
C3 C-4 0.0607 -0.3913 -0.2302 1 0.0
H5 H+1 0.4382 -0.2941 -0.1483 1 0.0
Sn1 Sn+4 0 0 0 1 0.0
H8 H+1 -0.0207 -0.442 -0.2104 1 0.0
H2 H+1 0.2792 0.0454 0.0254 1 0.0
C4 C-4 0.2672 0.4654 0.0255 1 0.0
Cl1 Cl-1 0.08917 -0.04665 -0.2226 1 0.0
H4 H+1 0.3618 -0.1593 -0.1247 1 0.0
Sb1 Sb+5 0.201932 -0.348668 -0.054804 1 0.0
C1 C-4 0.2079 0.0801 0.0746 1 0.0
S4 S-2 0.08663 -0.24474 0.10017 1 0.0
H10 H+1 0.183 0.4163 0.0413 1 0.0
H6 H+1 0.4535 -0.234 -0.0064 1 0.0
